data_2240367
loop_
_publ_author_name
'Crundwell, Guy'
'Glagovich, Neil M.'
'King, Melissa E.'

_publ_section_title
;
 6,7-Dichloro-2,3-bis(pyridin-2-yl)quinoxaline
;
_journal_issue 2
_journal_name_full 'Acta Crystallographica Section E'
_journal_page_first o107
_journal_paper_doi 10.1107/S2056989015000055
_journal_volume 71
_journal_year 2015
_chemical_formula_iupac 'C18 H10 Cl2 N4'
_chemical_formula_moiety 'C18 H10 Cl2 N4'
_chemical_formula_sum 'C18 H10 Cl2 N4'
_chemical_formula_weight 353.20
_chemical_melting_point 468
_chemical_name_systematic
;
6,7-Dichloro-2,3-bis(pyridin-2-yl)quinoxaline
;
_space_group_IT_number 61
_symmetry_cell_setting orthorhombic
_symmetry_space_group_name_Hall '-P 2ac 2ab'
_symmetry_space_group_name_H-M 'P b c a'
_atom_sites_solution_hydrogens geom
_atom_sites_solution_primary direct
_atom_sites_solution_secondary difmap
_audit_creation_method SHELXL-97
_cell_angle_alpha 90.00
_cell_angle_beta 90.00
_cell_angle_gamma 90.00
_cell_formula_units_Z 8
_cell_length_a 7.1921(5)
_cell_length_b 18.072(3)
_cell_length_c 24.093(4)
_cell_measurement_reflns_used 9283
_cell_measurement_temperature 110(2)
_cell_measurement_theta_max 34.6167
_cell_measurement_theta_min 3.7740
_cell_volume 3131.5(8)
_computing_cell_refinement
;
CrysAlis RED (Oxford Diffraction, 2009)
;
_computing_data_collection
;
CrysAlis CCD (Oxford Diffraction, 2009)
;
_computing_data_reduction
;
CrysAlis RED (Oxford Diffraction, 2009)
;
_computing_molecular_graphics
;
PLATON (Spek, 2009)
;
_computing_publication_material
;
SHELXTL (Sheldrick, 2008)
;
_computing_structure_refinement
;
SHELXL97 (Sheldrick, 2008)
;
_computing_structure_solution
;
SHELXS97 (Sheldrick, 2008)
;
_diffrn_ambient_temperature 110(2)
_diffrn_detector_area_resol_mean 16.1790
_diffrn_measured_fraction_theta_full 0.926
_diffrn_measured_fraction_theta_max 0.926
_diffrn_measurement_device_type 'Oxford Diffraction Xcalibur, Sapphire3'
_diffrn_measurement_method '\w scans'
_diffrn_radiation_monochromator graphite
_diffrn_radiation_source 'fine-focus sealed tube'
_diffrn_radiation_type MoK\a
_diffrn_radiation_wavelength 0.71073
_diffrn_reflns_av_R_equivalents 0.0305
_diffrn_reflns_av_sigmaI/netI 0.0596
_diffrn_reflns_limit_h_max 11
_diffrn_reflns_limit_h_min -10
_diffrn_reflns_limit_k_max 27
_diffrn_reflns_limit_k_min -27
_diffrn_reflns_limit_l_max 12
_diffrn_reflns_limit_l_min -36
_diffrn_reflns_number 24047
_diffrn_reflns_theta_full 34.65
_diffrn_reflns_theta_max 34.65
_diffrn_reflns_theta_min 3.97
_exptl_absorpt_coefficient_mu 0.421
_exptl_absorpt_correction_T_max 1.00000
_exptl_absorpt_correction_T_min 0.97103
_exptl_absorpt_correction_type multi-scan
_exptl_absorpt_process_details
;
(CrysAlis RED; Oxford Diffraction, 2009)
;
_exptl_crystal_colour brown
_exptl_crystal_density_diffrn 1.498
_exptl_crystal_density_method 'not measured'
_exptl_crystal_description needle
_exptl_crystal_F_000 1440
_exptl_crystal_size_max 0.23
_exptl_crystal_size_mid 0.12
_exptl_crystal_size_min 0.09
_refine_diff_density_max 0.453
_refine_diff_density_min -0.242
_refine_ls_extinction_method none
_refine_ls_goodness_of_fit_ref 0.902
_refine_ls_hydrogen_treatment constr
_refine_ls_matrix_type full
_refine_ls_number_parameters 217
_refine_ls_number_reflns 6227
_refine_ls_number_restraints 0
_refine_ls_restrained_S_all 0.902
_refine_ls_R_factor_all 0.0608
_refine_ls_R_factor_gt 0.0340
_refine_ls_shift/su_max 0.002
_refine_ls_shift/su_mean 0.000
_refine_ls_structure_factor_coef Fsqd
_refine_ls_weighting_details 'calc w=1/[\s^2^(Fo^2^)+(0.0479P)^2^+0.0000P] where P=(Fo^2^+2Fc^2^)/3'
_refine_ls_weighting_scheme calc
_refine_ls_wR_factor_gt 0.0825
_refine_ls_wR_factor_ref 0.0858
_reflns_number_gt 3818
_reflns_number_total 6227
_reflns_threshold_expression I>2\s(I)
_cod_data_source_file hg5423sup1.cif
_cod_data_source_block I
_cod_original_cell_volume 3131.6(8)
_cod_database_code 2240367
_cod_database_fobs_code 2240367

loop_
_symmetry_equiv_pos_as_xyz
'x, y, z'
'-x+1/2, -y, z+1/2'
'-x, y+1/2, -z+1/2'
'x+1/2, -y+1/2, -z'
'-x, -y, -z'
'x-1/2, y, -z-1/2'
'x, -y-1/2, z-1/2'
'-x-1/2, y-1/2, z'

loop_
_atom_site_type_symbol
_atom_site_label
_atom_site_fract_x
_atom_site_fract_y
_atom_site_fract_z
_atom_site_U_iso_or_equiv
_atom_site_adp_type
_atom_site_calc_flag
_atom_site_refinement_flags
_atom_site_occupancy
_atom_site_symmetry_multiplicity
Cl Cl2 0.32732(4) 0.426900(14) 1.127570(12) 0.02132(7) Uani d . 1 1
Cl Cl1 0.47814(4) 0.573896(15) 1.184200(12) 0.02235(7) Uani d . 1 1
N N1 0.40209(13) 0.70156(5) 0.99845(4) 0.01556(18) Uani d . 1 1
C C6 0.41314(16) 0.57361(6) 1.11493(5) 0.0160(2) Uani d . 1 1
N N2 0.22634(13) 0.57626(5) 0.95171(4) 0.01546(18) Uani d . 1 1
C C14 0.15721(15) 0.64197(6) 0.86826(5) 0.0142(2) Uani d . 1 1
N N4 0.06670(13) 0.70481(5) 0.85634(4) 0.0180(2) Uani d . 1 1
N N3 0.45961(14) 0.75394(5) 0.86134(4) 0.0178(2) Uani d . 1 1
C C3 0.29491(15) 0.57490(5) 1.00477(5) 0.0144(2) Uani d . 1 1
C C5 0.34195(15) 0.50820(6) 1.09007(5) 0.0160(2) Uani d . 1 1
C C15 0.16747(16) 0.58249(6) 0.83174(5) 0.0174(2) Uani d . 1 1
H H15 0.2258 0.5387 0.8422 0.021 Uiso calc R 1 1
C C1 0.34541(15) 0.70080(5) 0.94668(5) 0.0143(2) Uani d . 1 1
C C2 0.24614(15) 0.63859(5) 0.92372(5) 0.0144(2) Uani d . 1 1
C C7 0.42943(15) 0.63766(6) 1.08503(5) 0.0162(2) Uani d . 1 1
H H7 0.4772 0.6801 1.1015 0.019 Uiso calc R 1 1
C C9 0.39540(15) 0.76674(5) 0.91270(5) 0.0146(2) Uani d . 1 1
C C4 0.28220(15) 0.50930(6) 1.03626(5) 0.0166(2) Uani d . 1 1
H H4 0.2330 0.4667 1.0204 0.020 Uiso calc R 1 1
C C18 -0.01188(17) 0.70972(6) 0.80610(5) 0.0210(2) Uani d . 1 1
H H18 -0.0776 0.7526 0.7976 0.025 Uiso calc R 1 1
C C8 0.37327(15) 0.63874(6) 1.02907(5) 0.0149(2) Uani d . 1 1
C C11 0.41978(16) 0.89793(6) 0.90239(5) 0.0188(2) Uani d . 1 1
H H11 0.4055 0.9458 0.9159 0.023 Uiso calc R 1 1
C C10 0.37737(16) 0.83738(5) 0.93523(5) 0.0169(2) Uani d . 1 1
H H10 0.3376 0.8437 0.9716 0.020 Uiso calc R 1 1
C C16 0.08919(17) 0.58966(6) 0.77953(5) 0.0211(2) Uani d . 1 1
H H16 0.0971 0.5513 0.7539 0.025 Uiso calc R 1 1
C C13 0.50436(16) 0.81321(6) 0.83081(5) 0.0198(2) Uani d . 1 1
H H13 0.5518 0.8054 0.7954 0.024 Uiso calc R 1 1
C C12 0.48406(16) 0.88553(6) 0.84893(5) 0.0196(2) Uani d . 1 1
H H12 0.5130 0.9250 0.8257 0.024 Uiso calc R 1 1
C C17 -0.00125(16) 0.65502(6) 0.76609(5) 0.0222(2) Uani d . 1 1
H H17 -0.0533 0.6619 0.7311 0.027 Uiso calc R 1 1

loop_
_atom_site_aniso_label
_atom_site_aniso_U_11
_atom_site_aniso_U_22
_atom_site_aniso_U_33
_atom_site_aniso_U_12
_atom_site_aniso_U_13
_atom_site_aniso_U_23
Cl2 0.02666(15) 0.01669(12) 0.02059(14) -0.00209(10) -0.00040(11) 0.00626(11)
Cl1 0.03104(16) 0.02148(13) 0.01452(13) -0.00167(11) -0.00438(11) 0.00270(11)
N1 0.0188(5) 0.0130(4) 0.0149(5) -0.0012(3) 0.0003(4) -0.0006(3)
C6 0.0167(5) 0.0180(5) 0.0132(5) 0.0002(4) -0.0012(4) 0.0006(4)
N2 0.0191(4) 0.0133(4) 0.0140(4) -0.0002(3) -0.0001(4) -0.0006(3)
C14 0.0160(5) 0.0131(4) 0.0136(5) -0.0023(4) 0.0001(4) -0.0005(4)
N4 0.0206(5) 0.0163(4) 0.0170(5) 0.0008(4) -0.0022(4) -0.0002(4)
N3 0.0221(5) 0.0158(4) 0.0157(5) -0.0014(4) 0.0004(4) -0.0007(4)
C3 0.0161(5) 0.0133(4) 0.0138(5) -0.0004(4) 0.0004(4) -0.0007(4)
C5 0.0168(5) 0.0138(5) 0.0174(5) 0.0016(4) 0.0020(4) 0.0027(4)
C15 0.0207(5) 0.0145(5) 0.0169(5) -0.0035(4) 0.0017(4) -0.0011(4)
C1 0.0167(5) 0.0115(4) 0.0148(5) 0.0007(4) 0.0008(4) -0.0011(4)
C2 0.0169(5) 0.0132(4) 0.0133(5) -0.0001(4) 0.0018(4) -0.0016(4)
C7 0.0178(5) 0.0155(5) 0.0154(5) -0.0018(4) -0.0002(4) -0.0017(4)
C9 0.0161(5) 0.0129(4) 0.0148(5) -0.0005(4) -0.0019(4) 0.0004(4)
C4 0.0195(5) 0.0131(5) 0.0172(6) -0.0013(4) 0.0001(4) -0.0014(4)
C18 0.0218(6) 0.0210(5) 0.0203(6) 0.0008(5) -0.0029(5) 0.0020(5)
C8 0.0169(5) 0.0134(4) 0.0143(5) -0.0001(4) 0.0005(4) -0.0003(4)
C11 0.0194(6) 0.0126(5) 0.0245(6) -0.0005(4) -0.0029(5) 0.0000(4)
C10 0.0190(5) 0.0149(5) 0.0167(6) -0.0006(4) -0.0009(4) -0.0022(4)
C16 0.0263(6) 0.0211(5) 0.0158(6) -0.0070(5) 0.0019(5) -0.0050(4)
C13 0.0232(6) 0.0202(5) 0.0160(6) -0.0021(4) 0.0005(5) 0.0021(4)
C12 0.0215(6) 0.0165(5) 0.0208(6) -0.0029(4) -0.0020(5) 0.0050(4)
C17 0.0235(6) 0.0275(6) 0.0155(6) -0.0074(5) -0.0045(5) 0.0012(5)

loop_
_atom_type_symbol
_atom_type_description
_atom_type_scat_dispersion_real
_atom_type_scat_dispersion_imag
_atom_type_scat_source
C C 0.0033 0.0016 'International Tables Vol C Tables 4.2.6.8 and 6.1.1.4'
H H 0.0000 0.0000 'International Tables Vol C Tables 4.2.6.8 and 6.1.1.4'
N N 0.0061 0.0033 'International Tables Vol C Tables 4.2.6.8 and 6.1.1.4'
Cl Cl 0.1484 0.1585 'International Tables Vol C Tables 4.2.6.8 and 6.1.1.4'

loop_
_geom_angle_atom_site_label_1
_geom_angle_atom_site_label_2
_geom_angle_atom_site_label_3
_geom_angle
_geom_angle_publ_flag
C1 N1 C8 117.15(9) yes
C7 C6 C5 120.84(11) yes
C7 C6 Cl1 118.78(8) yes
C5 C6 Cl1 120.38(8) yes
C2 N2 C3 116.93(9) yes
N4 C14 C15 123.03(10) yes
N4 C14 C2 115.94(9) yes
C15 C14 C2 121.03(10) yes
C18 N4 C14 117.06(10) yes
C13 N3 C9 116.86(9) yes
N2 C3 C8 121.07(9) yes
N2 C3 C4 119.58(9) yes
C8 C3 C4 119.33(10) yes
C4 C5 C6 120.10(10) yes
C4 C5 Cl2 119.30(8) yes
C6 C5 Cl2 120.59(9) yes
C16 C15 C14 118.74(10) yes
C16 C15 H15 120.6 no
C14 C15 H15 120.6 no
N1 C1 C2 121.77(9) yes
N1 C1 C9 116.03(9) yes
C2 C1 C9 122.16(10) yes
N2 C2 C1 121.50(10) yes
N2 C2 C14 116.67(9) yes
C1 C2 C14 121.82(9) yes
C6 C7 C8 119.43(10) yes
C6 C7 H7 120.3 no
C8 C7 H7 120.3 no
N3 C9 C10 123.33(10) yes
N3 C9 C1 116.88(9) yes
C10 C9 C1 119.77(10) yes
C5 C4 C3 120.16(10) yes
C5 C4 H4 119.9 no
C3 C4 H4 119.9 no
N4 C18 C17 124.02(11) yes
N4 C18 H18 118.0 no
C17 C18 H18 118.0 no
N1 C8 C3 120.97(10) yes
N1 C8 C7 118.94(10) yes
C3 C8 C7 120.05(10) yes
C10 C11 C12 118.46(10) yes
C10 C11 H11 120.8 no
C12 C11 H11 120.8 no
C11 C10 C9 118.77(11) yes
C11 C10 H10 120.6 no
C9 C10 H10 120.6 no
C15 C16 C17 118.86(11) yes
C15 C16 H16 120.6 no
C17 C16 H16 120.6 no
N3 C13 C12 123.81(11) yes
N3 C13 H13 118.1 no
C12 C13 H13 118.1 no
C13 C12 C11 118.69(10) yes
C13 C12 H12 120.7 no
C11 C12 H12 120.7 no
C18 C17 C16 118.17(11) yes
C18 C17 H17 120.9 no
C16 C17 H17 120.9 no

loop_
_geom_bond_atom_site_label_1
_geom_bond_atom_site_label_2
_geom_bond_distance
_geom_bond_publ_flag
Cl2 C5 1.7281(11) yes
Cl1 C6 1.7332(12) yes
N1 C1 1.3124(14) yes
N1 C8 1.3697(14) yes
C6 C7 1.3685(15) yes
C6 C5 1.4207(15) yes
N2 C2 1.3206(13) yes
N2 C3 1.3703(15) yes
C14 N4 1.3402(13) yes
C14 C15 1.3912(15) yes
C14 C2 1.4826(16) yes
N4 C18 1.3390(15) yes
N3 C13 1.3386(14) yes
N3 C9 1.3411(15) yes
C3 C8 1.4112(14) yes
C3 C4 1.4107(15) yes
C5 C4 1.3658(16) yes
C15 C16 1.3841(17) yes
C15 H15 0.9300 no
C1 C2 1.4420(15) yes
C1 C9 1.4897(15) yes
C7 C8 1.4075(15) yes
C7 H7 0.9300 no
C9 C10 1.3934(14) yes
C4 H4 0.9300 no
C18 C17 1.3828(17) yes
C18 H18 0.9300 yes
C11 C10 1.3843(15) yes
C11 C12 1.3869(17) yes
C11 H11 0.9300 no
C10 H10 0.9300 no
C16 C17 1.3869(17) yes
C16 H16 0.9300 no
C13 C12 1.3856(16) yes
C13 H13 0.9300 no
C12 H12 0.9300 no
C17 H17 0.9300 no

loop_
_geom_torsion_atom_site_label_1
_geom_torsion_atom_site_label_2
_geom_torsion_atom_site_label_3
_geom_torsion_atom_site_label_4
_geom_torsion
_geom_torsion_publ_flag
C15 C14 N4 C18 -1.81(16) yes
C2 C14 N4 C18 178.80(10) yes
C2 N2 C3 C8 3.50(15) yes
C2 N2 C3 C4 -178.38(10) yes
C7 C6 C5 C4 -2.44(17) yes
Cl1 C6 C5 C4 176.69(9) yes
C7 C6 C5 Cl2 178.33(9) yes
Cl1 C6 C5 Cl2 -2.54(13) yes
N4 C14 C15 C16 3.48(17) yes
C2 C14 C15 C16 -177.17(10) yes
C8 N1 C1 C2 3.95(15) yes
C8 N1 C1 C9 -174.03(9) yes
C3 N2 C2 C1 3.71(15) yes
C3 N2 C2 C14 -174.77(9) yes
N1 C1 C2 N2 -7.87(16) yes
C9 C1 C2 N2 169.99(10) yes
N1 C1 C2 C14 170.53(10) yes
C9 C1 C2 C14 -11.61(15) yes
N4 C14 C2 N2 136.57(10) yes
C15 C14 C2 N2 -42.83(15) yes
N4 C14 C2 C1 -41.91(14) yes
C15 C14 C2 C1 138.69(11) yes
C5 C6 C7 C8 0.57(17) yes
Cl1 C6 C7 C8 -178.57(9) yes
C13 N3 C9 C10 -1.23(17) yes
C13 N3 C9 C1 179.95(10) yes
N1 C1 C9 N3 135.70(11) yes
C2 C1 C9 N3 -42.28(15) yes
N1 C1 C9 C10 -43.17(15) yes
C2 C1 C9 C10 138.85(11) yes
C6 C5 C4 C3 1.47(17) yes
Cl2 C5 C4 C3 -179.29(8) yes
N2 C3 C4 C5 -176.88(10) yes
C8 C3 C4 C5 1.27(16) yes
C14 N4 C18 C17 -1.49(17) yes
C1 N1 C8 C3 3.28(15) yes
C1 N1 C8 C7 -179.04(10) yes
N2 C3 C8 N1 -7.34(16) yes
C4 C3 C8 N1 174.53(10) yes
N2 C3 C8 C7 175.00(10) yes
C4 C3 C8 C7 -3.13(16) yes
C6 C7 C8 N1 -175.51(10) yes
C6 C7 C8 C3 2.19(17) yes
C12 C11 C10 C9 -1.98(17) yes
N3 C9 C10 C11 2.96(17) yes
C1 C9 C10 C11 -178.25(10) yes
C14 C15 C16 C17 -1.84(17) yes
C9 N3 C13 C12 -1.45(17) yes
N3 C13 C12 C11 2.30(18) yes
C10 C11 C12 C13 -0.46(17) yes
N4 C18 C17 C16 2.97(18) yes
C15 C16 C17 C18 -1.16(17) yes
